data_7706619
loop_
_publ_author_name
'Prakash, Rini'
'Haridas, Anagha'
'Bakthavachalam, K.'
'Roisnel, Thierry'
'Halet, Jean-Fran\,cois'
'Ghosh, Sundargopal'

_publ_section_title
;
 Chemistry of group 5 metallaboranes with heterocyclic thiol ligands: a
 combined experimental and theoretical study.
;
_journal_issue 11
_journal_name_full 'Dalton transactions (Cambridge, England : 2003)'
_journal_page_first 4036
_journal_page_last 4044
_journal_paper_doi 10.1039/d0dt04362a
_journal_volume 50
_journal_year 2021
_chemical_formula_sum 'C20 H36 B2 O2 V2'
_chemical_formula_weight 431.99
_space_group_crystal_system monoclinic
_space_group_IT_number 4
_space_group_name_Hall 'P 2yb'
_space_group_name_H-M_alt 'P 1 21 1'
_atom_sites_solution_hydrogens mixed
_audit_creation_method SHELXL-2018/3
_audit_update_record
;
2020-12-17 deposited with the CCDC.	2021-02-12 downloaded from the CCDC.
;
_cell_angle_alpha 90
_cell_angle_beta 106.229(9)
_cell_angle_gamma 90
_cell_formula_units_Z 2
_cell_length_a 7.7603(18)
_cell_length_b 14.896(4)
_cell_length_c 10.661(2)
_cell_measurement_reflns_used 5628
_cell_measurement_temperature 296(2)
_cell_measurement_theta_max 24.8
_cell_measurement_theta_min 2.7
_cell_volume 1183.3(5)
_computing_cell_refinement 'APEXII/SAINT (Bruker, 2012)'
_computing_data_collection 'APEXII (Bruker, 2012)'
_computing_data_reduction 'SAINT/XPREP (Bruker, 2012)'
_computing_molecular_graphics 'ORTEP3 (Farrugia, 1997) '
_computing_publication_material 'SHELXL-2018/3 (Sheldrick, 2018)'
_computing_structure_refinement 'SHELXL-2018/3 (Sheldrick, 2018)'
_computing_structure_solution 'SHELXT 	(Sheldrick, 2013)'
_diffrn_ambient_temperature 296(2)
_diffrn_measured_fraction_theta_full 0.990
_diffrn_measured_fraction_theta_max 0.990
_diffrn_measurement_device_type 'Bruker axs kappa apex2 CCD Diffractometer'
_diffrn_measurement_method '\w and \f scan'
_diffrn_radiation_type MoK\a
_diffrn_radiation_wavelength 0.71073
_diffrn_reflns_av_R_equivalents 0.0942
_diffrn_reflns_av_unetI/netI 0.0916
_diffrn_reflns_Laue_measured_fraction_full 0.990
_diffrn_reflns_Laue_measured_fraction_max 0.990
_diffrn_reflns_limit_h_max 9
_diffrn_reflns_limit_h_min -8
_diffrn_reflns_limit_k_max 17
_diffrn_reflns_limit_k_min -17
_diffrn_reflns_limit_l_max 12
_diffrn_reflns_limit_l_min -12
_diffrn_reflns_number 14034
_diffrn_reflns_point_group_measured_fraction_full 0.984
_diffrn_reflns_point_group_measured_fraction_max 0.984
_diffrn_reflns_theta_full 24.733
_diffrn_reflns_theta_max 24.733
_diffrn_reflns_theta_min 2.897
_diffrn_source 'Sealed tube'
_exptl_absorpt_coefficient_mu 0.800
_exptl_absorpt_correction_T_max 0.82
_exptl_absorpt_correction_T_min 0.68
_exptl_absorpt_correction_type multi-scan
_exptl_absorpt_process_details 'SADABS (Bruker, 2012)'
_exptl_crystal_colour green
_exptl_crystal_density_diffrn 1.212
_exptl_crystal_description block
_exptl_crystal_F_000 456
_exptl_crystal_size_max 0.150
_exptl_crystal_size_mid 0.100
_exptl_crystal_size_min 0.100
_refine_diff_density_max 0.409
_refine_diff_density_min -0.765
_refine_diff_density_rms 0.112
_refine_ls_abs_structure_details
;
 Refined as an inversion twin.
;
_refine_ls_abs_structure_Flack 0.3(2)
_refine_ls_extinction_coef 0.10(2)
_refine_ls_extinction_expression Fc^*^=kFc[1+0.001xFc^2^\l^3^/sin(2\q)]^-1/4^
_refine_ls_extinction_method 'SHELXL-2018/3 (Sheldrick 2018)'
_refine_ls_goodness_of_fit_ref 1.045
_refine_ls_hydrogen_treatment mixed
_refine_ls_matrix_type full
_refine_ls_number_parameters 740
_refine_ls_number_reflns 3977
_refine_ls_number_restraints 2478
_refine_ls_restrained_S_all 0.836
_refine_ls_R_factor_all 0.1409
_refine_ls_R_factor_gt 0.0786
_refine_ls_shift/su_max 0.000
_refine_ls_shift/su_mean 0.000
_refine_ls_structure_factor_coef Fsqd
_refine_ls_weighting_details 'w=1/[\s^2^(Fo^2^)+(0.1246P)^2^+2.0782P] where P=(Fo^2^+2Fc^2^)/3'
_refine_ls_weighting_scheme calc
_refine_ls_wR_factor_gt 0.1932
_refine_ls_wR_factor_ref 0.2385
_reflns_Friedel_coverage 0.907
_reflns_Friedel_fraction_full 0.979
_reflns_Friedel_fraction_max 0.979
_reflns_number_gt 2300
_reflns_number_total 3977
_reflns_threshold_expression 'I > 2\s(I)'
_cod_data_source_file d0dt04362a2.cif
_cod_data_source_block AHVB2O2
_cod_depositor_comments 'Adding full bibliography for 7706618--7706622.cif.'
_cod_original_sg_symbol_H-M 'P 21'
_cod_database_code 7706619
_shelx_shelxl_version_number 2018/3
_shelx_space_group_comment
;
The symmetry employed for this shelxl refinement is uniquely defined
by the following loop, which should always be used as a source of
symmetry information in preference to the above space-group names.
They are only intended as comments.
;
_shelx_estimated_absorpt_t_min 0.889
_shelx_estimated_absorpt_t_max 0.924

loop_
_space_group_symop_operation_xyz
'x, y, z'
'-x, y+1/2, -z'

loop_
_atom_site_label
_atom_site_type_symbol
_atom_site_fract_x
_atom_site_fract_y
_atom_site_fract_z
_atom_site_U_iso_or_equiv
_atom_site_adp_type
_atom_site_occupancy
_atom_site_site_symmetry_order
_atom_site_calc_flag
_atom_site_refinement_flags_posn
_atom_site_refinement_flags_adp
_atom_site_refinement_flags_occupancy
_atom_site_disorder_assembly
_atom_site_disorder_group
C1 C 0.968(3) 0.3054(18) 0.411(3) 0.041(4) Uani 0.554(9) 1 d D U P A 1
C2 C 0.782(3) 0.3249(17) 0.347(4) 0.042(4) Uani 0.554(9) 1 d D U P A 1
C3 C 0.691(2) 0.243(2) 0.312(2) 0.041(3) Uani 0.554(9) 1 d D U P A 1
C4 C 0.814(4) 0.1715(16) 0.351(4) 0.042(4) Uani 0.554(9) 1 d D U P A 1
C5 C 0.988(3) 0.2092(19) 0.408(3) 0.040(4) Uani 0.554(9) 1 d D U P A 1
C6 C 1.125(4) 0.370(2) 0.447(4) 0.066(7) Uani 0.554(9) 1 d D U P A 1
H6A H 1.232293 0.337468 0.488707 0.099 Uiso 0.554(9) 1 calc R U P A 1
H6B H 1.137584 0.398072 0.369087 0.099 Uiso 0.554(9) 1 calc R U P A 1
H6C H 1.103338 0.414761 0.505322 0.099 Uiso 0.554(9) 1 calc R U P A 1
C7 C 0.704(5) 0.416(2) 0.307(4) 0.067(7) Uani 0.554(9) 1 d D U P A 1
H7A H 0.792482 0.460913 0.342881 0.101 Uiso 0.554(9) 1 calc R U P A 1
H7B H 0.669302 0.419930 0.213265 0.101 Uiso 0.554(9) 1 calc R U P A 1
H7C H 0.601173 0.424693 0.338372 0.101 Uiso 0.554(9) 1 calc R U P A 1
C8 C 0.496(3) 0.232(2) 0.236(2) 0.057(6) Uani 0.554(9) 1 d D U P A 1
H8A H 0.439777 0.290228 0.221344 0.086 Uiso 0.554(9) 1 calc R U P A 1
H8B H 0.487940 0.204149 0.153530 0.086 Uiso 0.554(9) 1 calc R U P A 1
H8C H 0.435124 0.195587 0.284622 0.086 Uiso 0.554(9) 1 calc R U P A 1
C9 C 0.774(5) 0.0700(19) 0.333(4) 0.064(7) Uani 0.554(9) 1 d D U P A 1
H9A H 0.882140 0.036627 0.368620 0.096 Uiso 0.554(9) 1 calc R U P A 1
H9B H 0.686205 0.053414 0.376925 0.096 Uiso 0.554(9) 1 calc R U P A 1
H9C H 0.727874 0.056921 0.241349 0.096 Uiso 0.554(9) 1 calc R U P A 1
C10 C 1.160(4) 0.158(2) 0.459(4) 0.060(7) Uani 0.554(9) 1 d D U P A 1
H10A H 1.256685 0.199350 0.491780 0.090 Uiso 0.554(9) 1 calc R U P A 1
H10B H 1.149568 0.119220 0.528997 0.090 Uiso 0.554(9) 1 calc R U P A 1
H10C H 1.182414 0.122586 0.390510 0.090 Uiso 0.554(9) 1 calc R U P A 1
C11 C 0.588(3) 0.3023(17) 0.9201(16) 0.048(4) Uani 0.554(9) 1 d D U P A 1
C12 C 0.772(3) 0.3093(15) 0.9788(16) 0.049(4) Uani 0.554(9) 1 d D U P A 1
C13 C 0.846(2) 0.2260(16) 0.9988(15) 0.046(4) Uani 0.554(9) 1 d D U P A 1
C14 C 0.710(3) 0.1622(14) 0.952(2) 0.045(4) Uani 0.554(9) 1 d D U P A 1
C15 C 0.548(3) 0.2097(19) 0.9021(19) 0.047(4) Uani 0.554(9) 1 d D U P A 1
C16 C 0.450(3) 0.3739(18) 0.881(3) 0.077(7) Uani 0.554(9) 1 d D U P A 1
H16A H 0.334835 0.346982 0.842664 0.116 Uiso 0.554(9) 1 calc R U P A 1
H16B H 0.446001 0.407912 0.956593 0.116 Uiso 0.554(9) 1 calc R U P A 1
H16C H 0.479830 0.412864 0.818505 0.116 Uiso 0.554(9) 1 calc R U P A 1
C17 C 0.870(3) 0.3986(18) 1.015(3) 0.089(8) Uani 0.554(9) 1 d D U P A 1
H17A H 0.785697 0.447071 0.989853 0.134 Uiso 0.554(9) 1 calc R U P A 1
H17B H 0.924920 0.400616 1.107292 0.134 Uiso 0.554(9) 1 calc R U P A 1
H17C H 0.960432 0.404120 0.969660 0.134 Uiso 0.554(9) 1 calc R U P A 1
C18 C 1.045(3) 0.2034(17) 1.064(2) 0.083(8) Uani 0.554(9) 1 d D U P A 1
H18A H 1.061205 0.139438 1.065651 0.124 Uiso 0.554(9) 1 calc R U P A 1
H18B H 1.118160 0.230360 1.014803 0.124 Uiso 0.554(9) 1 calc R U P A 1
H18C H 1.079999 0.226257 1.151535 0.124 Uiso 0.554(9) 1 calc R U P A 1
C19 C 0.732(3) 0.0615(17) 0.956(3) 0.079(8) Uani 0.554(9) 1 d D U P A 1
H19A H 0.617678 0.033645 0.917832 0.119 Uiso 0.554(9) 1 calc R U P A 1
H19B H 0.814599 0.044450 0.908364 0.119 Uiso 0.554(9) 1 calc R U P A 1
H19C H 0.777182 0.042224 1.045423 0.119 Uiso 0.554(9) 1 calc R U P A 1
C20 C 0.364(3) 0.1653(18) 0.844(3) 0.072(7) Uani 0.554(9) 1 d D U P A 1
H20A H 0.273866 0.210945 0.816459 0.108 Uiso 0.554(9) 1 calc R U P A 1
H20B H 0.367621 0.129074 0.770397 0.108 Uiso 0.554(9) 1 calc R U P A 1
H20C H 0.335222 0.128225 0.909096 0.108 Uiso 0.554(9) 1 calc R U P A 1
O1 O 0.898(3) 0.1408(14) 0.695(2) 0.027(3) Uani 0.554(9) 1 d D U P A 1
B1 B 0.673(4) 0.130(2) 0.630(3) 0.030(4) Uani 0.554(9) 1 d D U P A 1
O2 O 0.906(3) 0.3552(15) 0.695(2) 0.028(3) Uani 0.554(9) 1 d D U P A 1
B2 B 0.690(4) 0.372(2) 0.625(3) 0.031(4) Uani 0.554(9) 1 d D U P A 1
V1 V 0.791(3) 0.2477(18) 0.532(2) 0.044(3) Uani 0.554(9) 1 d D U P A 1
V2 V 0.742(3) 0.2519(14) 0.7746(15) 0.042(2) Uani 0.554(9) 1 d D U P A 1
C1' C 0.985(4) 0.280(2) 0.403(6) 0.042(4) Uani 0.347(9) 1 d D U P B 2
C2' C 0.833(5) 0.3359(17) 0.363(6) 0.042(4) Uani 0.347(9) 1 d D U P B 2
C3' C 0.682(4) 0.282(3) 0.317(5) 0.042(4) Uani 0.347(9) 1 d D U P B 2
C4' C 0.741(5) 0.192(2) 0.326(5) 0.043(4) Uani 0.347(9) 1 d D U P B 2
C5' C 0.927(5) 0.191(2) 0.382(5) 0.043(4) Uani 0.347(9) 1 d D U P B 2
C6' C 1.174(5) 0.316(2) 0.450(7) 0.072(9) Uani 0.347(9) 1 d D U P B 2
H6'1 H 1.170175 0.380635 0.454971 0.108 Uiso 0.347(9) 1 calc R U P B 2
H6'2 H 1.230916 0.292492 0.535533 0.108 Uiso 0.347(9) 1 calc R U P B 2
H6'3 H 1.240402 0.298838 0.390831 0.108 Uiso 0.347(9) 1 calc R U P B 2
C7' C 0.820(5) 0.437(2) 0.373(6) 0.075(9) Uani 0.347(9) 1 d D U P B 2
H7'1 H 0.938326 0.461968 0.406671 0.113 Uiso 0.347(9) 1 calc R U P B 2
H7'2 H 0.764327 0.461804 0.288604 0.113 Uiso 0.347(9) 1 calc R U P B 2
H7'3 H 0.749566 0.451650 0.431600 0.113 Uiso 0.347(9) 1 calc R U P B 2
C8' C 0.484(4) 0.310(2) 0.258(6) 0.075(9) Uani 0.347(9) 1 d D U P B 2
H8'1 H 0.411057 0.256904 0.235833 0.112 Uiso 0.347(9) 1 calc R U P B 2
H8'2 H 0.445011 0.344605 0.320479 0.112 Uiso 0.347(9) 1 calc R U P B 2
H8'3 H 0.474022 0.344775 0.180737 0.112 Uiso 0.347(9) 1 calc R U P B 2
C9' C 0.630(5) 0.108(2) 0.290(5) 0.068(9) Uani 0.347(9) 1 d D U P B 2
H9'1 H 0.505660 0.124063 0.253532 0.103 Uiso 0.347(9) 1 calc R U P B 2
H9'2 H 0.670149 0.075019 0.226082 0.103 Uiso 0.347(9) 1 calc R U P B 2
H9'3 H 0.642116 0.071742 0.366045 0.103 Uiso 0.347(9) 1 calc R U P B 2
C10' C 1.056(5) 0.110(2) 0.414(5) 0.066(8) Uani 0.347(9) 1 d D U P B 2
H10D H 1.176277 0.131354 0.451657 0.099 Uiso 0.347(9) 1 calc R U P B 2
H10E H 1.022016 0.071779 0.475678 0.099 Uiso 0.347(9) 1 calc R U P B 2
H10F H 1.050096 0.077217 0.335856 0.099 Uiso 0.347(9) 1 calc R U P B 2
C11' C 0.553(3) 0.281(3) 0.901(2) 0.047(4) Uani 0.347(9) 1 d D U P B 2
C12' C 0.689(5) 0.3466(17) 0.934(2) 0.046(4) Uani 0.347(9) 1 d D U P B 2
C13' C 0.851(3) 0.302(2) 0.990(2) 0.042(4) Uani 0.347(9) 1 d D U P B 2
C14' C 0.818(4) 0.211(2) 0.991(3) 0.047(4) Uani 0.347(9) 1 d D U P B 2
C15' C 0.635(5) 0.1975(19) 0.937(3) 0.048(4) Uani 0.347(9) 1 d D U P B 2
C16' C 0.355(4) 0.302(2) 0.837(4) 0.072(9) Uani 0.347(9) 1 d D U P B 2
H16D H 0.286909 0.247424 0.823863 0.107 Uiso 0.347(9) 1 calc R U P B 2
H16E H 0.311081 0.341015 0.893865 0.107 Uiso 0.347(9) 1 calc R U P B 2
H16F H 0.341266 0.331514 0.755085 0.107 Uiso 0.347(9) 1 calc R U P B 2
C17' C 0.670(5) 0.449(2) 0.916(4) 0.071(9) Uani 0.347(9) 1 d D U P B 2
H17D H 0.546900 0.463575 0.875397 0.107 Uiso 0.347(9) 1 calc R U P B 2
H17E H 0.710225 0.477429 0.999279 0.107 Uiso 0.347(9) 1 calc R U P B 2
H17F H 0.742282 0.468422 0.861015 0.107 Uiso 0.347(9) 1 calc R U P B 2
C18' C 1.039(4) 0.345(2) 1.043(3) 0.072(9) Uani 0.347(9) 1 d D U P B 2
H18D H 1.030781 0.408519 1.032795 0.109 Uiso 0.347(9) 1 calc R U P B 2
H18E H 1.086242 0.330101 1.134158 0.109 Uiso 0.347(9) 1 calc R U P B 2
H18F H 1.118073 0.321146 0.995817 0.109 Uiso 0.347(9) 1 calc R U P B 2
C19' C 0.956(5) 0.135(2) 1.046(4) 0.076(9) Uani 0.347(9) 1 d D U P B 2
H19D H 0.895242 0.078012 1.033139 0.113 Uiso 0.347(9) 1 calc R U P B 2
H19E H 1.047172 0.135199 1.001098 0.113 Uiso 0.347(9) 1 calc R U P B 2
H19F H 1.009459 0.144656 1.137488 0.113 Uiso 0.347(9) 1 calc R U P B 2
C20' C 0.534(4) 0.110(2) 0.918(4) 0.076(9) Uani 0.347(9) 1 d D U P B 2
H20D H 0.408132 0.120866 0.879213 0.114 Uiso 0.347(9) 1 calc R U P B 2
H20E H 0.578280 0.071541 0.861565 0.114 Uiso 0.347(9) 1 calc R U P B 2
H20F H 0.550033 0.080653 1.000979 0.114 Uiso 0.347(9) 1 calc R U P B 2
O1' O 0.620(4) 0.149(2) 0.602(3) 0.030(4) Uani 0.347(9) 1 d D U P B 2
B1' B 0.844(6) 0.126(3) 0.681(4) 0.028(4) Uani 0.347(9) 1 d D U P B 2
O2' O 0.629(4) 0.344(2) 0.616(3) 0.030(4) Uani 0.347(9) 1 d D U P B 2
B2' B 0.853(6) 0.360(3) 0.694(5) 0.028(4) Uani 0.347(9) 1 d D U P B 2
V1' V 0.810(5) 0.247(3) 0.534(4) 0.042(4) Uani 0.347(9) 1 d D U P B 2
V2' V 0.730(5) 0.240(2) 0.785(3) 0.048(4) Uani 0.347(9) 1 d D U P B 2
C1A C 0.873(9) 0.295(4) 0.741(6) 0.068(7) Uani 0.099(5) 1 d D U P C 3
C2A C 0.688(8) 0.294(4) 0.683(6) 0.069(7) Uani 0.099(5) 1 d D U P C 3
C3A C 0.632(8) 0.204(4) 0.669(6) 0.068(7) Uani 0.099(5) 1 d D U P C 3
C4A C 0.784(9) 0.150(4) 0.719(7) 0.068(7) Uani 0.099(5) 1 d D U P C 3
C5A C 0.932(8) 0.207(4) 0.764(6) 0.068(7) Uani 0.099(5) 1 d D U P C 3
C6A C 0.990(11) 0.380(5) 0.775(10) 0.071(10) Uani 0.099(5) 1 d D U P C 3
H6A1 H 1.112676 0.362248 0.814101 0.106 Uiso 0.099(5) 1 calc R U P C 3
H6A2 H 0.982787 0.412937 0.696213 0.106 Uiso 0.099(5) 1 calc R U P C 3
H6A3 H 0.949252 0.416285 0.834484 0.106 Uiso 0.099(5) 1 calc R U P C 3
C7A C 0.566(11) 0.376(5) 0.641(9) 0.069(10) Uani 0.099(5) 1 d D U P C 3
H7A1 H 0.445035 0.356245 0.603126 0.104 Uiso 0.099(5) 1 calc R U P C 3
H7A2 H 0.572385 0.412831 0.715344 0.104 Uiso 0.099(5) 1 calc R U P C 3
H7A3 H 0.605922 0.409435 0.577075 0.104 Uiso 0.099(5) 1 calc R U P C 3
C8A C 0.441(9) 0.170(6) 0.610(10) 0.069(10) Uani 0.099(5) 1 d D U P C 3
H8A1 H 0.361961 0.220896 0.583320 0.103 Uiso 0.099(5) 1 calc R U P C 3
H8A2 H 0.436312 0.133129 0.536128 0.103 Uiso 0.099(5) 1 calc R U P C 3
H8A3 H 0.403096 0.136403 0.674503 0.103 Uiso 0.099(5) 1 calc R U P C 3
C9A C 0.786(12) 0.047(4) 0.725(11) 0.069(10) Uani 0.099(5) 1 d D U P C 3
H9A1 H 0.667184 0.024737 0.687935 0.104 Uiso 0.099(5) 1 calc R U P C 3
H9A2 H 0.864337 0.024635 0.676699 0.104 Uiso 0.099(5) 1 calc R U P C 3
H9A3 H 0.829342 0.028186 0.814495 0.104 Uiso 0.099(5) 1 calc R U P C 3
C10A C 1.126(9) 0.177(6) 0.826(10) 0.071(10) Uani 0.099(5) 1 d D U P C 3
H10G H 1.201643 0.228418 0.848743 0.106 Uiso 0.099(5) 1 calc R U P C 3
H10H H 1.131661 0.142514 0.903952 0.106 Uiso 0.099(5) 1 calc R U P C 3
H10I H 1.165005 0.140079 0.765585 0.106 Uiso 0.099(5) 1 calc R U P C 3
C11A C 0.497(7) 0.275(4) 1.270(6) 0.065(8) Uani 0.099(5) 1 d D U P C 3
C12A C 0.667(8) 0.310(4) 1.328(5) 0.065(8) Uani 0.099(5) 1 d D U P C 3
C13A C 0.786(7) 0.238(5) 1.363(5) 0.065(8) Uani 0.099(5) 1 d D U P C 3
C14A C 0.689(9) 0.159(4) 1.326(7) 0.065(8) Uani 0.099(5) 1 d D U P C 3
C15A C 0.511(7) 0.182(4) 1.268(7) 0.066(8) Uani 0.099(5) 1 d D U P C 3
C16A C 0.325(8) 0.330(5) 1.217(9) 0.068(14) Uani 0.099(5) 1 d D U P C 3
H16G H 0.352066 0.392796 1.230081 0.102 Uiso 0.099(5) 1 calc R U P C 3
H16H H 0.276437 0.318490 1.124979 0.102 Uiso 0.099(5) 1 calc R U P C 3
H16I H 0.238748 0.313261 1.261797 0.102 Uiso 0.099(5) 1 calc R U P C 3
C17A C 0.715(13) 0.409(5) 1.351(9) 0.067(14) Uani 0.099(5) 1 d D U P C 3
H17G H 0.841509 0.414910 1.393018 0.100 Uiso 0.099(5) 1 calc R U P C 3
H17H H 0.686264 0.439801 1.268479 0.100 Uiso 0.099(5) 1 calc R U P C 3
H17I H 0.648551 0.434881 1.405311 0.100 Uiso 0.099(5) 1 calc R U P C 3
C18A C 0.988(8) 0.245(8) 1.430(7) 0.067(14) Uani 0.099(5) 1 d D U P C 3
H18G H 1.020959 0.306512 1.444746 0.100 Uiso 0.099(5) 1 calc R U P C 3
H18H H 1.015762 0.213233 1.511674 0.100 Uiso 0.099(5) 1 calc R U P C 3
H18I H 1.053053 0.218115 1.374700 0.100 Uiso 0.099(5) 1 calc R U P C 3
C19A C 0.765(13) 0.064(5) 1.344(11) 0.066(14) Uani 0.099(5) 1 d D U P C 3
H19G H 0.891798 0.066010 1.386786 0.099 Uiso 0.099(5) 1 calc R U P C 3
H19H H 0.706600 0.029770 1.397120 0.099 Uiso 0.099(5) 1 calc R U P C 3
H19I H 0.745335 0.035105 1.260658 0.099 Uiso 0.099(5) 1 calc R U P C 3
C20A C 0.356(10) 0.117(5) 1.213(10) 0.069(14) Uani 0.099(5) 1 d D U P C 3
H20G H 0.400807 0.056101 1.222896 0.104 Uiso 0.099(5) 1 calc R U P C 3
H20H H 0.266902 0.123633 1.258584 0.104 Uiso 0.099(5) 1 calc R U P C 3
H20I H 0.303522 0.128826 1.121412 0.104 Uiso 0.099(5) 1 calc R U P C 3
O1A O 0.85(2) 0.132(8) 1.068(9) 0.12(3) Uani 0.099(5) 1 d D U P C 3
B1A B 0.62(3) 0.121(6) 0.994(10) 0.12(3) Uani 0.099(5) 1 d D U P C 3
O2A O 0.82(2) 0.352(7) 1.056(10) 0.12(3) Uani 0.099(5) 1 d D U P C 3
B2A B 0.59(2) 0.348(8) 0.981(9) 0.12(3) Uani 0.099(5) 1 d D U P C 3
V1A V 0.747(3) 0.238(3) 0.900(3) 0.066(5) Uani 0.099(5) 1 d D U P C 3
V2A V 0.678(3) 0.239(3) 1.146(2) 0.063(6) Uani 0.099(5) 1 d D U P C 3
H1A H 0.59(2) 0.063(7) 0.590(18) 0.023(17) Uiso 0.554(9) 1 d D U P A 1
H1B H 0.586(16) 0.162(9) 0.695(15) 0.026(17) Uiso 0.554(9) 1 d D U P A 1
H2A H 0.66(3) 0.451(4) 0.62(2) 0.027(17) Uiso 0.554(9) 1 d D U P A 1
H2B H 0.587(13) 0.318(9) 0.646(17) 0.020(17) Uiso 0.554(9) 1 d D U P A 1
H1'A H 0.96(3) 0.070(15) 0.71(3) 0.029(18) Uiso 0.347(9) 1 d D U P B 2
H1'B H 0.923(17) 0.173(19) 0.77(3) 0.029(18) Uiso 0.347(9) 1 d D U P B 2
H2'A H 0.91(4) 0.433(10) 0.73(3) 0.027(18) Uiso 0.347(9) 1 d D U P B 2
H2'B H 0.924(18) 0.312(18) 0.78(3) 0.027(18) Uiso 0.347(9) 1 d D U P B 2

loop_
_atom_site_aniso_label
_atom_site_aniso_U_11
_atom_site_aniso_U_22
_atom_site_aniso_U_33
_atom_site_aniso_U_23
_atom_site_aniso_U_13
_atom_site_aniso_U_12
C1 0.039(6) 0.052(6) 0.034(6) -0.005(6) 0.013(5) 0.001(6)
C2 0.039(6) 0.054(6) 0.034(6) -0.004(6) 0.011(6) -0.003(6)
C3 0.037(6) 0.052(7) 0.033(5) -0.006(6) 0.007(5) 0.000(6)
C4 0.037(6) 0.054(6) 0.035(6) -0.006(6) 0.013(5) 0.003(6)
C5 0.035(6) 0.055(6) 0.033(6) -0.008(6) 0.015(5) -0.001(6)
C6 0.055(12) 0.075(14) 0.067(12) -0.004(12) 0.014(11) -0.005(12)
C7 0.064(13) 0.070(13) 0.058(12) 0.016(11) 0.001(11) -0.007(11)
C8 0.056(10) 0.066(14) 0.044(10) -0.006(11) 0.004(9) -0.003(11)
C9 0.069(14) 0.060(13) 0.056(13) -0.019(12) 0.006(12) 0.000(12)
C10 0.042(11) 0.076(14) 0.064(12) -0.011(12) 0.018(10) 0.020(11)
C11 0.049(6) 0.061(6) 0.038(6) -0.005(6) 0.020(5) -0.002(6)
C12 0.050(7) 0.062(6) 0.036(6) -0.007(6) 0.012(6) -0.003(6)
C13 0.044(6) 0.063(7) 0.036(5) -0.004(6) 0.017(5) -0.005(6)
C14 0.044(6) 0.059(7) 0.035(6) 0.001(6) 0.019(5) -0.005(6)
C15 0.043(6) 0.063(6) 0.039(6) -0.003(6) 0.017(5) -0.001(6)
C16 0.079(14) 0.087(14) 0.078(13) -0.019(12) 0.042(11) 0.016(12)
C17 0.088(14) 0.099(14) 0.077(13) -0.022(12) 0.019(12) -0.011(12)
C18 0.076(14) 0.107(15) 0.059(13) -0.006(12) 0.008(12) 0.003(12)
C19 0.092(14) 0.084(14) 0.060(13) 0.015(12) 0.019(12) 0.006(13)
C20 0.059(13) 0.090(15) 0.073(13) 0.016(12) 0.029(11) 0.002(12)
O1 0.033(6) 0.031(5) 0.017(5) -0.004(5) 0.007(5) 0.003(6)
B1 0.036(7) 0.033(6) 0.021(6) -0.003(6) 0.006(6) 0.001(6)
O2 0.033(6) 0.036(5) 0.016(5) -0.011(5) 0.009(5) -0.006(6)
B2 0.037(7) 0.033(6) 0.022(6) -0.005(6) 0.007(6) -0.001(6)
V1 0.042(6) 0.061(4) 0.028(3) -0.006(5) 0.007(4) 0.005(5)
V2 0.036(3) 0.069(6) 0.025(3) -0.009(4) 0.014(2) 0.005(4)
C1' 0.039(6) 0.054(7) 0.034(6) -0.003(7) 0.013(6) 0.000(7)
C2' 0.040(7) 0.053(7) 0.034(6) -0.005(6) 0.012(6) -0.003(6)
C3' 0.037(6) 0.052(7) 0.035(6) -0.004(7) 0.008(6) -0.001(6)
C4' 0.041(7) 0.053(7) 0.034(6) -0.007(7) 0.009(6) 0.000(7)
C5' 0.041(7) 0.053(7) 0.035(6) -0.007(6) 0.011(6) -0.001(7)
C6' 0.062(14) 0.079(15) 0.068(14) -0.005(14) 0.007(13) 0.001(14)
C7' 0.070(14) 0.076(15) 0.071(15) 0.013(14) 0.005(13) -0.011(14)
C8' 0.068(15) 0.081(16) 0.063(15) 0.015(14) -0.003(14) -0.011(14)
C9' 0.077(15) 0.075(16) 0.050(14) -0.005(14) 0.012(13) -0.014(14)
C10' 0.065(14) 0.075(15) 0.062(14) -0.008(13) 0.022(13) 0.001(13)
C11' 0.045(6) 0.062(7) 0.037(6) -0.003(6) 0.018(6) -0.004(6)
C12' 0.045(7) 0.060(7) 0.037(6) -0.005(6) 0.018(6) 0.000(6)
C13' 0.041(7) 0.059(7) 0.032(6) -0.006(6) 0.021(6) 0.000(6)
C14' 0.047(7) 0.062(7) 0.037(6) -0.002(6) 0.016(6) -0.004(6)
C15' 0.047(7) 0.062(7) 0.040(6) -0.002(6) 0.016(6) -0.002(6)
C16' 0.063(15) 0.085(16) 0.073(15) 0.002(15) 0.029(13) 0.006(14)
C17' 0.064(15) 0.083(16) 0.068(15) -0.023(14) 0.020(14) 0.006(14)
C18' 0.066(15) 0.081(16) 0.061(14) -0.025(14) 0.004(14) 0.002(14)
C19' 0.085(15) 0.081(15) 0.062(14) -0.001(14) 0.023(13) 0.006(14)
C20' 0.079(15) 0.088(15) 0.063(14) 0.011(13) 0.025(13) 0.001(14)
O1' 0.034(7) 0.034(6) 0.022(6) -0.008(6) 0.006(6) 0.000(6)
B1' 0.034(7) 0.032(6) 0.019(6) -0.005(6) 0.008(6) -0.001(6)
O2' 0.033(7) 0.032(6) 0.024(6) -0.007(6) 0.006(6) 0.002(6)
B2' 0.032(7) 0.034(6) 0.020(6) -0.007(6) 0.009(6) 0.002(7)
V1' 0.031(5) 0.061(6) 0.034(6) -0.007(6) 0.011(4) 0.004(6)
V2' 0.042(6) 0.064(7) 0.037(6) -0.006(5) 0.011(5) -0.001(5)
C1A 0.071(10) 0.070(10) 0.066(10) -0.003(8) 0.021(8) 0.000(8)
C2A 0.071(10) 0.070(10) 0.066(10) -0.002(8) 0.021(8) 0.000(8)
C3A 0.071(10) 0.069(10) 0.065(10) -0.002(8) 0.021(8) 0.000(8)
C4A 0.071(10) 0.069(10) 0.066(10) -0.003(8) 0.020(8) 0.001(8)
C5A 0.070(10) 0.069(10) 0.066(10) -0.002(8) 0.021(8) 0.000(8)
C6A 0.073(14) 0.072(14) 0.068(14) -0.001(12) 0.021(12) 0.002(12)
C7A 0.072(14) 0.070(14) 0.067(14) -0.003(12) 0.021(12) -0.001(12)
C8A 0.071(14) 0.070(14) 0.066(14) -0.005(12) 0.020(12) 0.000(12)
C9A 0.072(14) 0.070(14) 0.067(14) -0.004(12) 0.021(12) 0.000(12)
C10A 0.073(14) 0.072(14) 0.068(14) -0.002(12) 0.021(12) 0.002(12)
C11A 0.068(10) 0.066(11) 0.064(10) -0.002(8) 0.022(8) 0.001(8)
C12A 0.067(10) 0.066(11) 0.064(10) -0.003(8) 0.022(8) 0.001(8)
C13A 0.068(10) 0.066(11) 0.064(10) -0.002(8) 0.022(8) 0.001(8)
C14A 0.068(10) 0.066(11) 0.064(10) -0.002(8) 0.022(8) 0.000(8)
C15A 0.068(10) 0.066(11) 0.065(10) -0.002(8) 0.022(8) 0.001(8)
C16A 0.069(19) 0.07(2) 0.067(19) 0.001(17) 0.022(17) -0.002(17)
C17A 0.07(2) 0.07(2) 0.06(2) -0.001(18) 0.017(17) -0.002(18)
C18A 0.069(19) 0.07(2) 0.06(2) -0.003(18) 0.020(17) 0.000(18)
C19A 0.07(2) 0.06(2) 0.06(2) -0.005(18) 0.019(17) 0.001(18)
C20A 0.071(19) 0.07(2) 0.068(19) -0.001(17) 0.020(17) 0.001(17)
O1A 0.12(3) 0.12(3) 0.12(3) -0.002(11) 0.035(13) 0.000(11)
B1A 0.12(3) 0.12(3) 0.12(3) -0.001(11) 0.035(13) -0.001(11)
O2A 0.12(3) 0.12(3) 0.12(3) 0.000(11) 0.035(13) 0.000(11)
B2A 0.12(3) 0.12(3) 0.12(3) -0.001(11) 0.035(13) -0.001(11)
V1A 0.070(7) 0.069(8) 0.062(7) -0.002(6) 0.022(6) 0.001(6)
V2A 0.068(8) 0.065(9) 0.062(8) -0.005(7) 0.027(6) 0.003(7)

loop_
_atom_type_symbol
_atom_type_description
_atom_type_scat_dispersion_real
_atom_type_scat_dispersion_imag
_atom_type_scat_source
C C 0.0033 0.0016 'International Tables Vol C Tables 4.2.6.8 and 6.1.1.4'
H H 0.0000 0.0000 'International Tables Vol C Tables 4.2.6.8 and 6.1.1.4'
B B 0.0013 0.0007 'International Tables Vol C Tables 4.2.6.8 and 6.1.1.4'
O O 0.0106 0.0060 'International Tables Vol C Tables 4.2.6.8 and 6.1.1.4'
V V 0.3005 0.5294 'International Tables Vol C Tables 4.2.6.8 and 6.1.1.4'

loop_
_geom_angle_atom_site_label_1
_geom_angle_atom_site_label_2
_geom_angle_atom_site_label_3
_geom_angle
_geom_angle_site_symmetry_1
_geom_angle_site_symmetry_3
_geom_angle_publ_flag
C2 C1 C5 106.8(13) . . ?
C2 C1 C6 128(3) . . ?
C5 C1 C6 124(3) . . ?
C2 C1 V1 70.4(19) . . ?
C5 C1 V1 74.2(19) . . ?
C6 C1 V1 132(2) . . ?
C3 C2 C1 108.2(13) . . ?
C3 C2 C7 125(3) . . ?
C1 C2 C7 126(3) . . ?
C3 C2 V1 71.3(17) . . ?
C1 C2 V1 72.8(19) . . ?
C7 C2 V1 128(3) . . ?
C4 C3 C2 108.9(12) . . ?
C4 C3 C8 125(3) . . ?
C2 C3 C8 126(3) . . ?
C4 C3 V1 73.1(19) . . ?
C2 C3 V1 72.2(18) . . ?
C8 C3 V1 124.4(18) . . ?
C3 C4 C5 108.2(13) . . ?
C3 C4 C9 127(3) . . ?
C5 C4 C9 125(3) . . ?
C3 C4 V1 70.7(17) . . ?
C5 C4 V1 74.8(18) . . ?
C9 C4 V1 122(2) . . ?
C4 C5 C1 107.8(13) . . ?
C4 C5 C10 126(3) . . ?
C1 C5 C10 126(3) . . ?
C4 C5 V1 69.3(18) . . ?
C1 C5 V1 69.7(19) . . ?
C10 C5 V1 125(2) . . ?
C1 C6 H6A 109.5 . . ?
C1 C6 H6B 109.5 . . ?
H6A C6 H6B 109.5 . . ?
C1 C6 H6C 109.5 . . ?
H6A C6 H6C 109.5 . . ?
H6B C6 H6C 109.5 . . ?
C2 C7 H7A 109.5 . . ?
C2 C7 H7B 109.5 . . ?
H7A C7 H7B 109.5 . . ?
C2 C7 H7C 109.5 . . ?
H7A C7 H7C 109.5 . . ?
H7B C7 H7C 109.5 . . ?
C3 C8 H8A 109.5 . . ?
C3 C8 H8B 109.5 . . ?
H8A C8 H8B 109.5 . . ?
C3 C8 H8C 109.5 . . ?
H8A C8 H8C 109.5 . . ?
H8B C8 H8C 109.5 . . ?
C4 C9 H9A 109.5 . . ?
C4 C9 H9B 109.5 . . ?
H9A C9 H9B 109.5 . . ?
C4 C9 H9C 109.5 . . ?
H9A C9 H9C 109.5 . . ?
H9B C9 H9C 109.5 . . ?
C5 C10 H10A 109.5 . . ?
C5 C10 H10B 109.5 . . ?
H10A C10 H10B 109.5 . . ?
C5 C10 H10C 109.5 . . ?
H10A C10 H10C 109.5 . . ?
H10B C10 H10C 109.5 . . ?
C12 C11 C15 107.1(13) . . ?
C12 C11 C16 130(2) . . ?
C15 C11 C16 123(2) . . ?
C12 C11 V2 71.0(8) . . ?
C15 C11 V2 74.3(10) . . ?
C16 C11 V2 120.5(9) . . ?
C13 C12 C11 109.7(13) . . ?
C13 C12 C17 126.6(19) . . ?
C11 C12 C17 123.7(19) . . ?
C13 C12 V2 74.6(8) . . ?
C11 C12 V2 74.0(9) . . ?
C17 C12 V2 118.3(10) . . ?
C12 C13 C14 108.7(13) . . ?
C12 C13 C18 126.6(18) . . ?
C14 C13 C18 124.7(18) . . ?
C12 C13 V2 71.3(8) . . ?
C14 C13 V2 74.8(10) . . ?
C18 C13 V2 120.8(9) . . ?
C13 C14 C15 107.1(13) . . ?
C13 C14 C19 127(2) . . ?
C15 C14 C19 126(2) . . ?
C13 C14 V2 70.6(10) . . ?
C15 C14 V2 72.4(10) . . ?
C19 C14 V2 123.0(12) . . ?
C14 C15 C11 107.4(13) . . ?
C14 C15 C20 124(2) . . ?
C11 C15 C20 128(2) . . ?
C14 C15 V2 73.1(10) . . ?
C11 C15 V2 70.7(10) . . ?
C20 C15 V2 123.3(12) . . ?
C11 C16 H16A 109.5 . . ?
C11 C16 H16B 109.5 . . ?
H16A C16 H16B 109.5 . . ?
C11 C16 H16C 109.5 . . ?
H16A C16 H16C 109.5 . . ?
H16B C16 H16C 109.5 . . ?
C12 C17 H17A 109.5 . . ?
C12 C17 H17B 109.5 . . ?
H17A C17 H17B 109.5 . . ?
C12 C17 H17C 109.5 . . ?
H17A C17 H17C 109.5 . . ?
H17B C17 H17C 109.5 . . ?
C13 C18 H18A 109.5 . . ?
C13 C18 H18B 109.5 . . ?
H18A C18 H18B 109.5 . . ?
C13 C18 H18C 109.5 . . ?
H18A C18 H18C 109.5 . . ?
H18B C18 H18C 109.5 . . ?
C14 C19 H19A 109.5 . . ?
C14 C19 H19B 109.5 . . ?
H19A C19 H19B 109.5 . . ?
C14 C19 H19C 109.5 . . ?
H19A C19 H19C 109.5 . . ?
H19B C19 H19C 109.5 . . ?
C15 C20 H20A 109.5 . . ?
C15 C20 H20B 109.5 . . ?
H20A C20 H20B 109.5 . . ?
C15 C20 H20C 109.5 . . ?
H20A C20 H20C 109.5 . . ?
H20B C20 H20C 109.5 . . ?
B1 O1 V1 69.5(12) . . ?
B1 O1 V2 68.9(12) . . ?
V1 O1 V2 71.0(8) . . ?
O1 B1 V2 68.8(12) . . ?
O1 B1 V1 68.0(13) . . ?
V2 B1 V1 70.5(10) . . ?
O1 B1 H1A 129(9) . . ?
V2 B1 H1A 151(9) . . ?
V1 B1 H1A 135(9) . . ?
O1 B1 H1B 114(7) . . ?
V2 B1 H1B 51(5) . . ?
V1 B1 H1B 108(8) . . ?
H1A B1 H1B 101(10) . . ?
B2 O2 V2 70.7(13) . . ?
B2 O2 V1 69.0(12) . . ?
V2 O2 V1 71.4(8) . . ?
O2 B2 V1 69.7(12) . . ?
O2 B2 V2 67.8(12) . . ?
V1 B2 V2 70.8(10) . . ?
O2 B2 H2A 110(10) . . ?
V1 B2 H2A 149(10) . . ?
V2 B2 H2A 139(10) . . ?
O2 B2 H2B 117(6) . . ?
V1 B2 H2B 82(10) . . ?
V2 B2 H2B 50(5) . . ?
H2A B2 H2B 121(10) . . ?
C3 V1 C2 36.5(8) . . ?
C3 V1 C4 36.2(8) . . ?
C2 V1 C4 60.7(9) . . ?
C3 V1 C1 61.1(9) . . ?
C2 V1 C1 36.8(8) . . ?
C4 V1 C1 60.9(9) . . ?
C3 V1 O1 134.2(16) . . ?
C2 V1 O1 155.6(14) . . ?
C4 V1 O1 101.0(14) . . ?
C1 V1 O1 121.8(14) . . ?
C3 V1 B2 114.2(16) . . ?
C2 V1 B2 92.1(14) . . ?
C4 V1 B2 150.1(16) . . ?
C1 V1 B2 105.4(15) . . ?
O1 V1 B2 108.5(11) . . ?
C3 V1 O2 137.9(15) . . ?
C2 V1 O2 102.1(14) . . ?
C4 V1 O2 149.2(14) . . ?
C1 V1 O2 89.7(12) . . ?
O1 V1 O2 86.1(9) . . ?
B2 V1 O2 41.3(9) . . ?
C3 V1 B1 111.8(15) . . ?
C2 V1 B1 147.5(16) . . ?
C4 V1 B1 97.6(14) . . ?
C1 V1 B1 153.4(15) . . ?
O1 V1 B1 42.5(9) . . ?
B2 V1 B1 100.8(11) . . ?
O2 V1 B1 107.3(11) . . ?
C3 V1 C5 59.8(9) . . ?
C2 V1 C5 60.1(9) . . ?
C4 V1 C5 35.9(7) . . ?
C1 V1 C5 36.1(7) . . ?
O1 V1 C5 95.6(13) . . ?
B2 V1 C5 141.2(16) . . ?
O2 V1 C5 114.1(14) . . ?
B1 V1 C5 117.3(15) . . ?
C3 V1 V2 153.0(13) . . ?
C2 V1 V2 146.9(14) . . ?
C4 V1 V2 151.4(14) . . ?
C1 V1 V2 142.1(13) . . ?
O1 V1 V2 54.9(7) . . ?
B2 V1 V2 54.9(8) . . ?
O2 V1 V2 53.6(7) . . ?
B1 V1 V2 54.7(8) . . ?
C5 V1 V2 145.6(13) . . ?
C12 V2 O2 100.4(11) . . ?
C12 V2 C11 35.0(7) . . ?
O2 V2 C11 117.9(11) . . ?
C12 V2 C13 34.2(7) . . ?
O2 V2 C13 114.8(12) . . ?
C11 V2 C13 57.6(7) . . ?
C12 V2 O1 133.1(11) . . ?
O2 V2 O1 86.6(8) . . ?
C11 V2 O1 151.9(11) . . ?
C13 V2 O1 101.0(10) . . ?
C12 V2 B1 149.1(13) . . ?
O2 V2 B1 108.8(10) . . ?
C11 V2 B1 128.6(14) . . ?
C13 V2 B1 119.7(12) . . ?
O1 V2 B1 42.4(8) . . ?
C12 V2 B2 108.1(12) . . ?
O2 V2 B2 41.5(9) . . ?
C11 V2 B2 100.5(12) . . ?
C13 V2 B2 139.7(13) . . ?
O1 V2 B2 107.3(10) . . ?
B1 V2 B2 100.4(10) . . ?
C12 V2 C15 57.8(7) . . ?
O2 V2 C15 152.9(12) . . ?
C11 V2 C15 35.0(6) . . ?
C13 V2 C15 57.5(7) . . ?
O1 V2 C15 119.7(11) . . ?
B1 V2 C15 96.2(12) . . ?
B2 V2 C15 124.9(14) . . ?
C12 V2 C14 57.4(7) . . ?
O2 V2 C14 148.9(12) . . ?
C11 V2 C14 57.7(7) . . ?
C13 V2 C14 34.6(6) . . ?
O1 V2 C14 94.2(10) . . ?
B1 V2 C14 91.8(11) . . ?
B2 V2 C14 157.9(13) . . ?
C15 V2 C14 34.5(6) . . ?
C12 V2 V1 155.4(11) . . ?
O2 V2 V1 55.0(7) . . ?
C11 V2 V1 151.0(10) . . ?
C13 V2 V1 150.7(11) . . ?
O1 V2 V1 54.1(6) . . ?
B1 V2 V1 54.8(8) . . ?
B2 V2 V1 54.4(7) . . ?
C15 V2 V1 144.8(11) . . ?
C14 V2 V1 144.6(10) . . ?
C12 V2 H1B 126(4) . . ?
O2 V2 H1B 132(5) . . ?
C11 V2 H1B 99(2) . . ?
C13 V2 H1B 110(6) . . ?
O1 V2 H1B 70(3) . . ?
B1 V2 H1B 30.2(13) . . ?
B2 V2 H1B 106(6) . . ?
C15 V2 H1B 69(3) . . ?
C14 V2 H1B 76(5) . . ?
V1 V2 H1B 78(4) . . ?
C12 V2 H2B 112(7) . . ?
O2 V2 H2B 71.3(18) . . ?
C11 V2 H2B 89(6) . . ?
C13 V2 H2B 145(7) . . ?
O1 V2 H2B 114(7) . . ?
B1 V2 H2B 87(6) . . ?
B2 V2 H2B 30.1(13) . . ?
C15 V2 H2B 101(4) . . ?
C14 V2 H2B 135(4) . . ?
V1 V2 H2B 62(6) . . ?
H1B V2 H2B 81(8) . . ?
C5' C1' C2' 108.0(14) . . ?
C5' C1' C6' 129(3) . . ?
C2' C1' C6' 123(3) . . ?
C5' C1' V1' 71(3) . . ?
C2' C1' V1' 74(3) . . ?
C6' C1' V1' 124(4) . . ?
C3' C2' C1' 108.3(14) . . ?
C3' C2' C7' 122(3) . . ?
C1' C2' C7' 129(3) . . ?
C3' C2' V1' 73(3) . . ?
C1' C2' V1' 70(3) . . ?
C7' C2' V1' 119(4) . . ?
C2' C3' C4' 107.6(14) . . ?
C2' C3' C8' 129(3) . . ?
C4' C3' C8' 123(3) . . ?
C2' C3' V1' 72(3) . . ?
C4' C3' V1' 71(3) . . ?
C8' C3' V1' 125(4) . . ?
C5' C4' C3' 108.7(14) . . ?
C5' C4' C9' 123(3) . . ?
C3' C4' C9' 128(3) . . ?
C5' C4' V1' 70(3) . . ?
C3' C4' V1' 73(3) . . ?
C9' C4' V1' 121(3) . . ?
C4' C5' C1' 107.4(14) . . ?
C4' C5' C10' 130(3) . . ?
C1' C5' C10' 123(3) . . ?
C4' C5' V1' 74(3) . . ?
C1' C5' V1' 73(3) . . ?
C10' C5' V1' 120(3) . . ?
C1' C6' H6'1 109.5 . . ?
C1' C6' H6'2 109.5 . . ?
H6'1 C6' H6'2 109.5 . . ?
C1' C6' H6'3 109.5 . . ?
H6'1 C6' H6'3 109.5 . . ?
H6'2 C6' H6'3 109.5 . . ?
C2' C7' H7'1 109.5 . . ?
C2' C7' H7'2 109.5 . . ?
H7'1 C7' H7'2 109.5 . . ?
C2' C7' H7'3 109.5 . . ?
H7'1 C7' H7'3 109.5 . . ?
H7'2 C7' H7'3 109.5 . . ?
C3' C8' H8'1 109.5 . . ?
C3' C8' H8'2 109.5 . . ?
H8'1 C8' H8'2 109.5 . . ?
C3' C8' H8'3 109.5 . . ?
H8'1 C8' H8'3 109.5 . . ?
H8'2 C8' H8'3 109.5 . . ?
C4' C9' H9'1 109.5 . . ?
C4' C9' H9'2 109.5 . . ?
H9'1 C9' H9'2 109.5 . . ?
C4' C9' H9'3 109.5 . . ?
H9'1 C9' H9'3 109.5 . . ?
H9'2 C9' H9'3 109.5 . . ?
C5' C10' H10D 109.5 . . ?
C5' C10' H10E 109.5 . . ?
H10D C10' H10E 109.5 . . ?
C5' C10' H10F 109.5 . . ?
H10D C10' H10F 109.5 . . ?
H10E C10' H10F 109.5 . . ?
C12' C11' C15' 107.2(14) . . ?
C12' C11' C16' 124(3) . . ?
C15' C11' C16' 129(3) . . ?
C12' C11' V2' 77.8(13) . . ?
C15' C11' V2' 66.3(14) . . ?
C16' C11' V2' 121.8(13) . . ?
C13' C12' C11' 107.8(14) . . ?
C13' C12' C17' 124(3) . . ?
C11' C12' C17' 128(3) . . ?
C13' C12' V2' 71.9(12) . . ?
C11' C12' V2' 66.1(13) . . ?
C17' C12' V2' 128.0(12) . . ?
C14' C13' C12' 108.5(14) . . ?
C14' C13' C18' 124(3) . . ?
C12' C13' C18' 128(3) . . ?
C14' C13' V2' 65.5(13) . . ?
C12' C13' V2' 73.0(13) . . ?
C18' C13' V2' 127.0(13) . . ?
C13' C14' C15' 108.0(14) . . ?
C13' C14' C19' 128(3) . . ?
C15' C14' C19' 124(3) . . ?
C13' C14' V2' 78.6(14) . . ?
C15' C14' V2' 67.5(15) . . ?
C19' C14' V2' 121.4(16) . . ?
C14' C15' C11' 108.5(14) . . ?
C14' C15' C20' 128(3) . . ?
C11' C15' C20' 124(3) . . ?
C14' C15' V2' 74.0(16) . . ?
C11' C15' V2' 75.1(14) . . ?
C20' C15' V2' 116.4(16) . . ?
C11' C16' H16D 109.5 . . ?
C11' C16' H16E 109.5 . . ?
H16D C16' H16E 109.5 . . ?
C11' C16' H16F 109.5 . . ?
H16D C16' H16F 109.5 . . ?
H16E C16' H16F 109.5 . . ?
C12' C17' H17D 109.5 . . ?
C12' C17' H17E 109.5 . . ?
H17D C17' H17E 109.5 . . ?
C12' C17' H17F 109.5 . . ?
H17D C17' H17F 109.5 . . ?
H17E C17' H17F 109.5 . . ?
C13' C18' H18D 109.5 . . ?
C13' C18' H18E 109.5 . . ?
H18D C18' H18E 109.5 . . ?
C13' C18' H18F 109.5 . . ?
H18D C18' H18F 109.5 . . ?
H18E C18' H18F 109.5 . . ?
C14' C19' H19D 109.5 . . ?
C14' C19' H19E 109.5 . . ?
H19D C19' H19E 109.5 . . ?
C14' C19' H19F 109.5 . . ?
H19D C19' H19F 109.5 . . ?
H19E C19' H19F 109.5 . . ?
C15' C20' H20D 109.5 . . ?
C15' C20' H20E 109.5 . . ?
H20D C20' H20E 109.5 . . ?
C15' C20' H20F 109.5 . . ?
H20D C20' H20F 109.5 . . ?
H20E C20' H20F 109.5 . . ?
B1' O1' V2' 67.9(15) . . ?
B1' O1' V1' 68.9(16) . . ?
V2' O1' V1' 77.0(14) . . ?
O1' B1' V2' 68.3(16) . . ?
O1' B1' V1' 67.6(16) . . ?
V2' B1' V1' 76.8(16) . . ?
O1' B1' H1'A 147(10) . . ?
V2' B1' H1'A 136(10) . . ?
V1' B1' H1'A 131(10) . . ?
O1' B1' H1'B 119(6) . . ?
V2' B1' H1'B 51(5) . . ?
V1' B1' H1'B 92(10) . . ?
H1'A B1' H1'B 90(10) . . ?
B2' O2' V2' 69.1(16) . . ?
B2' O2' V1' 68.7(16) . . ?
V2' O2' V1' 76.9(14) . . ?
O2' B2' V1' 68.3(17) . . ?
O2' B2' V2' 67.9(16) . . ?
V1' B2' V2' 76.4(16) . . ?
O2' B2' H2'A 121(10) . . ?
V1' B2' H2'A 150(10) . . ?
V2' B2' H2'A 133(10) . . ?
O2' B2' H2'B 118(6) . . ?
V1' B2' H2'B 95(10) . . ?
V2' B2' H2'B 50(5) . . ?
H2'A B2' H2'B 103(10) . . ?
C5' V1' C1' 36.4(11) . . ?
C5' V1' C4' 36.1(10) . . ?
C1' V1' C4' 59.7(14) . . ?
C5' V1' C2' 60.1(14) . . ?
C1' V1' C2' 35.9(11) . . ?
C4' V1' C2' 59.0(15) . . ?
C5' V1' C3' 60.2(14) . . ?
C1' V1' C3' 59.6(14) . . ?
C4' V1' C3' 35.6(10) . . ?
C2' V1' C3' 35.2(10) . . ?
C5' V1' O1' 114(2) . . ?
C1' V1' O1' 150(2) . . ?
C4' V1' O1' 94.3(19) . . ?
C2' V1' O1' 143(2) . . ?
C3' V1' O1' 109(2) . . ?
C5' V1' O2' 155(2) . . ?
C1' V1' O2' 129(2) . . ?
C4' V1' O2' 125(2) . . ?
C2' V1' O2' 98(2) . . ?
C3' V1' O2' 96(2) . . ?
O1' V1' O2' 76.9(12) . . ?
C5' V1' B2' 143(2) . . ?
C1' V1' B2' 108(2) . . ?
C4' V1' B2' 155(2) . . ?
C2' V1' B2' 98(2) . . ?
C3' V1' B2' 120(2) . . ?
O1' V1' B2' 101.4(16) . . ?
O2' V1' B2' 43.0(11) . . ?
C5' V1' B1' 102(2) . . ?
C1' V1' B1' 127(2) . . ?
C4' V1' B1' 109(2) . . ?
C2' V1' B1' 162(2) . . ?
C3' V1' B1' 141(2) . . ?
O1' V1' B1' 43.5(11) . . ?
O2' V1' B1' 100.9(16) . . ?
B2' V1' B1' 95.6(18) . . ?
C5' V1' V2' 153(2) . . ?
C1' V1' V2' 154(2) . . ?
C4' V1' V2' 146(2) . . ?
C2' V1' V2' 147(2) . . ?
C3' V1' V2' 141.9(19) . . ?
O1' V1' V2' 51.5(9) . . ?
O2' V1' V2' 51.5(10) . . ?
B2' V1' V2' 51.9(11) . . ?
B1' V1' V2' 51.2(10) . . ?
C15' V2' C14' 38.5(10) . . ?
C15' V2' C11' 38.6(10) . . ?
C14' V2' C11' 63.3(11) . . ?
C15' V2' C13' 61.4(11) . . ?
C14' V2' C13' 35.9(9) . . ?
C11' V2' C13' 60.5(10) . . ?
C15' V2' B1' 115(2) . . ?
C14' V2' B1' 106.5(19) . . ?
C11' V2' B1' 149(2) . . ?
C13' V2' B1' 129(2) . . ?
C15' V2' C12' 61.6(11) . . ?
C14' V2' C12' 60.5(11) . . ?
C11' V2' C12' 36.1(9) . . ?
C13' V2' C12' 35.1(8) . . ?
B1' V2' C12' 164(2) . . ?
C15' V2' O1' 110.5(18) . . ?
C14' V2' O1' 132.2(19) . . ?
C11' V2' O1' 120(2) . . ?
C13' V2' O1' 168.0(19) . . ?
B1' V2' O1' 43.8(11) . . ?
C12' V2' O1' 151(2) . . ?
C15' V2' O2' 134(2) . . ?
C14' V2' O2' 149.5(19) . . ?
C11' V2' O2' 96.8(18) . . ?
C13' V2' O2' 114.9(18) . . ?
B1' V2' O2' 102.0(15) . . ?
C12' V2' O2' 89.6(15) . . ?
O1' V2' O2' 77.1(11) . . ?
C15' V2' B2' 146(2) . . ?
C14' V2' B2' 122(2) . . ?
C11' V2' B2' 114(2) . . ?
C13' V2' B2' 88.8(19) . . ?
B1' V2' B2' 96.2(18) . . ?
C12' V2' B2' 84.9(19) . . ?
O1' V2' B2' 101.2(15) . . ?
O2' V2' B2' 43.0(11) . . ?
C15' V2' V1' 161.8(18) . . ?
C14' V2' V1' 148.9(19) . . ?
C11' V2' V1' 147.1(17) . . ?
C13' V2' V1' 135.8(17) . . ?
B1' V2' V1' 52.1(10) . . ?
C12' V2' V1' 134.9(16) . . ?
O1' V2' V1' 51.5(9) . . ?
O2' V2' V1' 51.7(9) . . ?
B2' V2' V1' 51.7(10) . . ?
C15' V2' H1'B 112(10) . . ?
C14' V2' H1'B 86(10) . . ?
C11' V2' H1'B 149(10) . . ?
C13' V2' H1'B 100(4) . . ?
B1' V2' H1'B 30.8(13) . . ?
C12' V2' H1'B 134(3) . . ?
O1' V2' H1'B 75(2) . . ?
O2' V2' H1'B 114(10) . . ?
B2' V2' H1'B 87(10) . . ?
V1' V2' H1'B 64(10) . . ?
C15' V2' H2'B 131(9) . . ?
C14' V2' H2'B 95(7) . . ?
C11' V2' H2'B 119(10) . . ?
C13' V2' H2'B 70(10) . . ?
B1' V2' H2'B 90(10) . . ?
C12' V2' H2'B 83(10) . . ?
O1' V2' H2'B 116(10) . . ?
O2' V2' H2'B 73.3(19) . . ?
B2' V2' H2'B 30.3(14) . . ?
V1' V2' H2'B 66(10) . . ?
H1'B V2' H2'B 69(9) . . ?
C2A C1A C5A 108.0(13) . . ?
C2A C1A C6A 126.1(15) . . ?
C5A C1A C6A 126.0(16) . . ?
C2A C1A V1A 74(2) . . ?
C5A C1A V1A 73(3) . . ?
C6A C1A V1A 118(2) . . ?
C1A C2A C3A 108.0(13) . . ?
C1A C2A C7A 126.1(14) . . ?
C3A C2A C7A 125.9(14) . . ?
C1A C2A V1A 71(2) . . ?
C3A C2A V1A 75(3) . . ?
C7A C2A V1A 120(2) . . ?
C4A C3A C2A 107.8(13) . . ?
C4A C3A C8A 126.2(16) . . ?
C2A C3A C8A 126.0(15) . . ?
C4A C3A V1A 72(2) . . ?
C2A C3A V1A 72(3) . . ?
C8A C3A V1A 122(2) . . ?
C5A C4A C3A 108.2(14) . . ?
C5A C4A C9A 126.0(14) . . ?
C3A C4A C9A 125.9(16) . . ?
C5A C4A V1A 71(2) . . ?
C3A C4A V1A 74(2) . . ?
C9A C4A V1A 121(3) . . ?
C4A C5A C1A 108.1(14) . . ?
C4A C5A C10A 126.0(14) . . ?
C1A C5A C10A 126.0(16) . . ?
C4A C5A V1A 75(3) . . ?
C1A C5A V1A 72(3) . . ?
C10A C5A V1A 119(2) . . ?
C1A C6A H6A1 109.5 . . ?
C1A C6A H6A2 109.5 . . ?
H6A1 C6A H6A2 109.5 . . ?
C1A C6A H6A3 109.5 . . ?
H6A1 C6A H6A3 109.5 . . ?
H6A2 C6A H6A3 109.5 . . ?
C2A C7A H7A1 109.5 . . ?
C2A C7A H7A2 109.5 . . ?
H7A1 C7A H7A2 109.5 . . ?
C2A C7A H7A3 109.5 . . ?
H7A1 C7A H7A3 109.5 . . ?
H7A2 C7A H7A3 109.5 . . ?
C3A C8A H8A1 109.5 . . ?
C3A C8A H8A2 109.5 . . ?
H8A1 C8A H8A2 109.5 . . ?
C3A C8A H8A3 109.5 . . ?
H8A1 C8A H8A3 109.5 . . ?
H8A2 C8A H8A3 109.5 . . ?
C4A C9A H9A1 109.5 . . ?
C4A C9A H9A2 109.5 . . ?
H9A1 C9A H9A2 109.5 . . ?
C4A C9A H9A3 109.5 . . ?
H9A1 C9A H9A3 109.5 . . ?
H9A2 C9A H9A3 109.5 . . ?
C5A C10A H10G 109.5 . . ?
C5A C10A H10H 109.5 . . ?
H10G C10A H10H 109.5 . . ?
C5A C10A H10I 109.5 . . ?
H10G C10A H10I 109.5 . . ?
H10H C10A H10I 109.5 . . ?
C15A C11A C12A 108.1(13) . . ?
C15A C11A C16A 126.1(16) . . ?
C12A C11A C16A 125.8(15) . . ?
C15A C11A V2A 72.1(10) . . ?
C12A C11A V2A 71.5(9) . . ?
C16A C11A V2A 122.1(13) . . ?
C11A C12A C13A 107.8(13) . . ?
C11A C12A C17A 126.1(14) . . ?
C13A C12A C17A 126.0(14) . . ?
C11A C12A V2A 72.3(9) . . ?
C13A C12A V2A 71.7(10) . . ?
C17A C12A V2A 121.6(13) . . ?
C14A C13A C12A 107.9(13) . . ?
C14A C13A C18A 126.3(16) . . ?
C12A C13A C18A 125.9(15) . . ?
C14A C13A V2A 72.3(10) . . ?
C12A C13A V2A 71.9(9) . . ?
C18A C13A V2A 121.5(13) . . ?
C15A C14A C13A 108.1(13) . . ?
C15A C14A C19A 126.0(14) . . ?
C13A C14A C19A 125.9(16) . . ?
C15A C14A V2A 72.1(11) . . ?
C13A C14A V2A 71.5(10) . . ?
C19A C14A V2A 121.8(16) . . ?
C11A C15A C14A 108.1(13) . . ?
C11A C15A C20A 125.8(16) . . ?
C14A C15A C20A 126.1(14) . . ?
C11A C15A V2A 71.9(10) . . ?
C14A C15A V2A 71.8(11) . . ?
C20A C15A V2A 122.5(16) . . ?
C11A C16A H16G 109.5 . . ?
C11A C16A H16H 109.5 . . ?
H16G C16A H16H 109.5 . . ?
C11A C16A H16I 109.5 . . ?
H16G C16A H16I 109.5 . . ?
H16H C16A H16I 109.5 . . ?
C12A C17A H17G 109.5 . . ?
C12A C17A H17H 109.5 . . ?
H17G C17A H17H 109.5 . . ?
C12A C17A H17I 109.5 . . ?
H17G C17A H17I 109.5 . . ?
H17H C17A H17I 109.5 . . ?
C13A C18A H18G 109.5 . . ?
C13A C18A H18H 109.5 . . ?
H18G C18A H18H 109.5 . . ?
C13A C18A H18I 109.5 . . ?
H18G C18A H18I 109.5 . . ?
H18H C18A H18I 109.5 . . ?
C14A C19A H19G 109.5 . . ?
C14A C19A H19H 109.5 . . ?
H19G C19A H19H 109.5 . . ?
C14A C19A H19I 109.5 . . ?
H19G C19A H19I 109.5 . . ?
H19H C19A H19I 109.5 . . ?
C15A C20A H20G 109.5 . . ?
C15A C20A H20H 109.5 . . ?
H20G C20A H20H 109.5 . . ?
C15A C20A H20I 109.5 . . ?
H20G C20A H20I 109.5 . . ?
H20H C20A H20I 109.5 . . ?
B1A O1A V1A 69(2) . . ?
B1A O1A V2A 69(2) . . ?
V1A O1A V2A 73.7(15) . . ?
O1A B1A V1A 69(2) . . ?
O1A B1A V2A 69(2) . . ?
V1A B1A V2A 73.8(16) . . ?
B2A O2A V2A 69(2) . . ?
B2A O2A V1A 69(2) . . ?
V2A O2A V1A 74.1(15) . . ?
O2A B2A V1A 68(2) . . ?
O2A B2A V2A 68(2) . . ?
V1A B2A V2A 73.8(16) . . ?
O2A V1A C1A 101(3) . . ?
O2A V1A B2A 42.7(14) . . ?
C1A V1A B2A 111(3) . . ?
O2A V1A B1A 106.0(18) . . ?
C1A V1A B1A 153(3) . . ?
B2A V1A B1A 93(4) . . ?
O2A V1A O1A 89(4) . . ?
C1A V1A O1A 133(4) . . ?
B2A V1A O1A 106.4(18) . . ?
B1A V1A O1A 42.5(14) . . ?
O2A V1A C5A 121(4) . . ?
C1A V1A C5A 34.7(11) . . ?
B2A V1A C5A 146(4) . . ?
B1A V1A C5A 121(4) . . ?
O1A V1A C5A 102(3) . . ?
O2A V1A C2A 112(4) . . ?
C1A V1A C2A 34.4(11) . . ?
B2A V1A C2A 97(3) . . ?
B1A V1A C2A 133(4) . . ?
O1A V1A C2A 156(3) . . ?
C5A V1A C2A 57.1(15) . . ?
O2A V1A C4A 155(3) . . ?
C1A V1A C4A 56.9(15) . . ?
B2A V1A C4A 150(4) . . ?
B1A V1A C4A 96(3) . . ?
O1A V1A C4A 99(3) . . ?
C5A V1A C4A 34.1(12) . . ?
C2A V1A C4A 56.4(14) . . ?
O2A V1A C3A 145(4) . . ?
C1A V1A C3A 56.7(14) . . ?
B2A V1A C3A 116(4) . . ?
B1A V1A C3A 102(3) . . ?
O1A V1A C3A 126(4) . . ?
C5A V1A C3A 56.6(15) . . ?
C2A V1A C3A 33.9(10) . . ?
C4A V1A C3A 33.6(11) . . ?
O2A V1A V2A 52.9(11) . . ?
C1A V1A V2A 153(2) . . ?
B2A V1A V2A 53.2(11) . . ?
B1A V1A V2A 53.1(12) . . ?
O1A V1A V2A 53.3(11) . . ?
C5A V1A V2A 152(2) . . ?
C2A V1A V2A 150(2) . . ?
C4A V1A V2A 148(2) . . ?
C3A V1A V2A 146.6(19) . . ?
C13A V2A C12A 36.4(10) . . ?
C13A V2A C14A 36.2(10) . . ?
C12A V2A C14A 60.4(15) . . ?
C13A V2A C11A 60.5(15) . . ?
C12A V2A C11A 36.2(10) . . ?
C14A V2A C11A 60.2(15) . . ?
C13A V2A C15A 60.4(16) . . ?
C12A V2A C15A 60.3(16) . . ?
C14A V2A C15A 36.1(11) . . ?
C11A V2A C15A 36.0(10) . . ?
C13A V2A O2A 110(4) . . ?
C12A V2A O2A 99(3) . . ?
C14A V2A O2A 145(4) . . ?
C11A V2A O2A 120(4) . . ?
C15A V2A O2A 156(4) . . ?
C13A V2A B1A 131(4) . . ?
C12A V2A B1A 155(3) . . ?
C14A V2A B1A 98(3) . . ?
C11A V2A B1A 124(4) . . ?
C15A V2A B1A 95(3) . . ?
O2A V2A B1A 106.0(17) . . ?
C13A V2A B2A 137(4) . . ?
C12A V2A B2A 105(3) . . ?
C14A V2A B2A 161(3) . . ?
C11A V2A B2A 101(3) . . ?
C15A V2A B2A 127(4) . . ?
O2A V2A B2A 42.7(14) . . ?
B1A V2A B2A 93(4) . . ?
C13A V2A O1A 106(3) . . ?
C12A V2A O1A 142(4) . . ?
C14A V2A O1A 93(3) . . ?
C11A V2A O1A 150(4) . . ?
C15A V2A O1A 114(4) . . ?
O2A V2A O1A 89(4) . . ?
B1A V2A O1A 42.4(14) . . ?
B2A V2A O1A 106.0(17) . . ?
C13A V2A V1A 148.2(19) . . ?
C12A V2A V1A 151(3) . . ?
C14A V2A V1A 145(3) . . ?
C11A V2A V1A 150(2) . . ?
C15A V2A V1A 146(2) . . ?
O2A V2A V1A 53.0(11) . . ?
B1A V2A V1A 53.1(11) . . ?
B2A V2A V1A 53.0(11) . . ?
O1A V2A V1A 53.0(11) . . ?

loop_
_geom_bond_atom_site_label_1
_geom_bond_atom_site_label_2
_geom_bond_distance
_geom_bond_site_symmetry_2
_geom_bond_publ_flag
C1 C2 1.44(2) . ?
C1 C5 1.44(2) . ?
C1 C6 1.51(3) . ?
C1 V1 2.30(4) . ?
C2 C3 1.41(3) . ?
C2 C7 1.50(3) . ?
C2 V1 2.26(4) . ?
C3 C4 1.41(2) . ?
C3 C8 1.51(2) . ?
C3 V1 2.25(3) . ?
C4 C5 1.43(2) . ?
C4 C9 1.55(3) . ?
C4 V1 2.28(4) . ?
C5 C10 1.50(2) . ?
C5 V1 2.36(4) . ?
C6 H6A 0.9600 . ?
C6 H6B 0.9600 . ?
C6 H6C 0.9600 . ?
C7 H7A 0.9600 . ?
C7 H7B 0.9600 . ?
C7 H7C 0.9600 . ?
C8 H8A 0.9600 . ?
C8 H8B 0.9600 . ?
C8 H8C 0.9600 . ?
C9 H9A 0.9600 . ?
C9 H9B 0.9600 . ?
C9 H9C 0.9600 . ?
C10 H10A 0.9600 . ?
C10 H10B 0.9600 . ?
C10 H10C 0.9600 . ?
C11 C12 1.39(2) . ?
C11 C15 1.42(2) . ?
C11 C16 1.49(2) . ?
C11 V2 2.33(2) . ?
C12 C13 1.36(2) . ?
C12 C17 1.53(3) . ?
C12 V2 2.29(2) . ?
C13 C14 1.40(2) . ?
C13 C18 1.55(2) . ?
C13 V2 2.33(2) . ?
C14 C15 1.41(2) . ?
C14 C19 1.51(3) . ?
C14 V2 2.39(3) . ?
C15 C20 1.54(2) . ?
C15 V2 2.38(3) . ?
C16 H16A 0.9600 . ?
C16 H16B 0.9600 . ?
C16 H16C 0.9600 . ?
C17 H17A 0.9600 . ?
C17 H17B 0.9600 . ?
C17 H17C 0.9600 . ?
C18 H18A 0.9600 . ?
C18 H18B 0.9600 . ?
C18 H18C 0.9600 . ?
C19 H19A 0.9600 . ?
C19 H19B 0.9600 . ?
C19 H19C 0.9600 . ?
C20 H20A 0.9600 . ?
C20 H20B 0.9600 . ?
C20 H20C 0.9600 . ?
O1 B1 1.70(3) . ?
O1 V1 2.33(2) . ?
O1 V2 2.35(2) . ?
B1 V2 2.35(3) . ?
B1 V1 2.36(3) . ?
B1 H1A 1.20(3) . ?
B1 H1B 1.20(3) . ?
O2 B2 1.65(3) . ?
O2 V2 2.31(2) . ?
O2 V1 2.35(2) . ?
B2 V1 2.34(3) . ?
B2 V2 2.35(3) . ?
B2 H2A 1.20(3) . ?
B2 H2B 1.20(3) . ?
V1 V2 2.72(3) . ?
V2 H1B 1.84(11) . ?
V2 H2B 1.84(11) . ?
C1' C5' 1.40(3) . ?
C1' C2' 1.40(3) . ?
C1' C6' 1.51(3) . ?
C1' V1' 2.26(6) . ?
C2' C3' 1.39(3) . ?
C2' C7' 1.52(3) . ?
C2' V1' 2.30(7) . ?
C3' C4' 1.40(3) . ?
C3' C8' 1.55(3) . ?
C3' V1' 2.30(6) . ?
C4' C5' 1.40(3) . ?
C4' C9' 1.51(3) . ?
C4' V1' 2.28(6) . ?
C5' C10' 1.54(3) . ?
C5' V1' 2.23(6) . ?
C6' H6'1 0.9600 . ?
C6' H6'2 0.9600 . ?
C6' H6'3 0.9600 . ?
C7' H7'1 0.9600 . ?
C7' H7'2 0.9600 . ?
C7' H7'3 0.9600 . ?
C8' H8'1 0.9600 . ?
C8' H8'2 0.9600 . ?
C8' H8'3 0.9600 . ?
C9' H9'1 0.9600 . ?
C9' H9'2 0.9600 . ?
C9' H9'3 0.9600 . ?
C10' H10D 0.9600 . ?
C10' H10E 0.9600 . ?
C10' H10F 0.9600 . ?
C11' C12' 1.40(3) . ?
C11' C15' 1.41(3) . ?
C11' C16' 1.53(3) . ?
C11' V2' 2.18(4) . ?
C12' C13' 1.40(3) . ?
C12' C17' 1.53(3) . ?
C12' V2' 2.33(4) . ?
C13' C14' 1.39(3) . ?
C13' C18' 1.54(3) . ?
C13' V2' 2.32(4) . ?
C14' C15' 1.39(3) . ?
C14' C19' 1.55(3) . ?
C14' V2' 2.15(4) . ?
C15' C20' 1.51(3) . ?
C15' V2' 2.07(4) . ?
C16' H16D 0.9600 . ?
C16' H16E 0.9600 . ?
C16' H16F 0.9600 . ?
C17' H17D 0.9600 . ?
C17' H17E 0.9600 . ?
C17' H17F 0.9600 . ?
C18' H18D 0.9600 . ?
C18' H18E 0.9600 . ?
C18' H18F 0.9600 . ?
C19' H19D 0.9600 . ?
C19' H19E 0.9600 . ?
C19' H19F 0.9600 . ?
C20' H20D 0.9600 . ?
C20' H20E 0.9600 . ?
C20' H20F 0.9600 . ?
O1' B1' 1.74(4) . ?
O1' V2' 2.34(3) . ?
O1' V1' 2.34(3) . ?
B1' V2' 2.33(3) . ?
B1' V1' 2.36(4) . ?
B1' H1'A 1.20(3) . ?
B1' H1'B 1.20(3) . ?
O2' B2' 1.72(4) . ?
O2' V2' 2.34(3) . ?
O2' V1' 2.34(3) . ?
B2' V1' 2.35(4) . ?
B2' V2' 2.36(4) . ?
B2' H2'A 1.20(3) . ?
B2' H2'B 1.21(3) . ?
V1' V2' 2.91(4) . ?
V2' H1'B 1.84(11) . ?
V2' H2'B 1.84(11) . ?
C1A C2A 1.40(3) . ?
C1A C5A 1.40(2) . ?
C1A C6A 1.53(3) . ?
C1A V1A 2.34(7) . ?
C2A C3A 1.40(3) . ?
C2A C7A 1.53(3) . ?
C2A V1A 2.39(7) . ?
C3A C4A 1.40(2) . ?
C3A C8A 1.53(3) . ?
C3A V1A 2.42(6) . ?
C4A C5A 1.40(3) . ?
C4A C9A 1.53(3) . ?
C4A V1A 2.41(8) . ?
C5A C10A 1.53(3) . ?
C5A V1A 2.35(7) . ?
C6A H6A1 0.9600 . ?
C6A H6A2 0.9600 . ?
C6A H6A3 0.9600 . ?
C7A H7A1 0.9600 . ?
C7A H7A2 0.9600 . ?
C7A H7A3 0.9600 . ?
C8A H8A1 0.9600 . ?
C8A H8A2 0.9600 . ?
C8A H8A3 0.9600 . ?
C9A H9A1 0.9600 . ?
C9A H9A2 0.9600 . ?
C9A H9A3 0.9600 . ?
C10A H10G 0.9600 . ?
C10A H10H 0.9600 . ?
C10A H10I 0.9600 . ?
C11A C15A 1.39(2) . ?
C11A C12A 1.39(3) . ?
C11A C16A 1.54(3) . ?
C11A V2A 2.24(5) . ?
C12A C13A 1.40(3) . ?
C12A C17A 1.53(3) . ?
C12A V2A 2.23(5) . ?
C13A C14A 1.39(2) . ?
C13A C18A 1.53(3) . ?
C13A V2A 2.23(5) . ?
C14A C15A 1.39(3) . ?
C14A C19A 1.53(3) . ?
C14A V2A 2.24(5) . ?
C15A C20A 1.53(3) . ?
C15A V2A 2.25(5) . ?
C16A H16G 0.9600 . ?
C16A H16H 0.9600 . ?
C16A H16I 0.9600 . ?
C17A H17G 0.9600 . ?
C17A H17H 0.9600 . ?
C17A H17I 0.9600 . ?
C18A H18G 0.9600 . ?
C18A H18H 0.9600 . ?
C18A H18I 0.9600 . ?
C19A H19G 0.9600 . ?
C19A H19H 0.9600 . ?
C19A H19I 0.9600 . ?
C20A H20G 0.9600 . ?
C20A H20H 0.9600 . ?
C20A H20I 0.9600 . ?
O1A B1A 1.70(5) . ?
O1A V1A 2.34(4) . ?
O1A V2A 2.35(4) . ?
B1A V1A 2.34(4) . ?
B1A V2A 2.35(4) . ?
O2A B2A 1.71(5) . ?
O2A V2A 2.34(4) . ?
O2A V1A 2.34(4) . ?
B2A V1A 2.34(4) . ?
B2A V2A 2.35(4) . ?
V1A V2A 2.82(3) . ?

loop_
_geom_torsion_atom_site_label_1
_geom_torsion_atom_site_label_2
_geom_torsion_atom_site_label_3
_geom_torsion_atom_site_label_4
_geom_torsion
_geom_torsion_site_symmetry_1
_geom_torsion_site_symmetry_2
_geom_torsion_site_symmetry_3
_geom_torsion_site_symmetry_4
_geom_torsion_publ_flag
C5 C1 C2 C3 3(4) . . . . ?
C6 C1 C2 C3 169(3) . . . . ?
V1 C1 C2 C3 -63(2) . . . . ?
C5 C1 C2 C7 -169(4) . . . . ?
C6 C1 C2 C7 -2(6) . . . . ?
V1 C1 C2 C7 125(4) . . . . ?
C5 C1 C2 V1 66(3) . . . . ?
C6 C1 C2 V1 -128(4) . . . . ?
C1 C2 C3 C4 0(4) . . . . ?
C7 C2 C3 C4 171(4) . . . . ?
V1 C2 C3 C4 -64(2) . . . . ?
C1 C2 C3 C8 -176(3) . . . . ?
C7 C2 C3 C8 -4(5) . . . . ?
V1 C2 C3 C8 120(3) . . . . ?
C1 C2 C3 V1 64(3) . . . . ?
C7 C2 C3 V1 -124(4) . . . . ?
C2 C3 C4 C5 -2(4) . . . . ?
C8 C3 C4 C5 173(3) . . . . ?
V1 C3 C4 C5 -66(3) . . . . ?
C2 C3 C4 C9 -180(4) . . . . ?
C8 C3 C4 C9 -4(5) . . . . ?
V1 C3 C4 C9 116(4) . . . . ?
C2 C3 C4 V1 64(2) . . . . ?
C8 C3 C4 V1 -121(3) . . . . ?
C3 C4 C5 C1 4(4) . . . . ?
C9 C4 C5 C1 -178(3) . . . . ?
V1 C4 C5 C1 -59(3) . . . . ?
C3 C4 C5 C10 -178(3) . . . . ?
C9 C4 C5 C10 -1(6) . . . . ?
V1 C4 C5 C10 118(4) . . . . ?
C3 C4 C5 V1 63(2) . . . . ?
C9 C4 C5 V1 -119(4) . . . . ?
C2 C1 C5 C4 -4(4) . . . . ?
C6 C1 C5 C4 -171(3) . . . . ?
V1 C1 C5 C4 59(3) . . . . ?
C2 C1 C5 C10 178(3) . . . . ?
C6 C1 C5 C10 11(6) . . . . ?
V1 C1 C5 C10 -119(4) . . . . ?
C2 C1 C5 V1 -63(3) . . . . ?
C6 C1 C5 V1 130(3) . . . . ?
C15 C11 C12 C13 -0.6(7) . . . . ?
C16 C11 C12 C13 179.0(9) . . . . ?
V2 C11 C12 C13 -66.7(8) . . . . ?
C15 C11 C12 C17 179.8(11) . . . . ?
C16 C11 C12 C17 -0.6(12) . . . . ?
V2 C11 C12 C17 113.8(11) . . . . ?
C15 C11 C12 V2 66.1(10) . . . . ?
C16 C11 C12 V2 -114.3(11) . . . . ?
C11 C12 C13 C14 0.3(7) . . . . ?
C17 C12 C13 C14 179.9(11) . . . . ?
V2 C12 C13 C14 -66.0(10) . . . . ?
C11 C12 C13 C18 -178.8(8) . . . . ?
C17 C12 C13 C18 0.8(12) . . . . ?
V2 C12 C13 C18 114.9(11) . . . . ?
C11 C12 C13 V2 66.3(8) . . . . ?
C17 C12 C13 V2 -114.1(11) . . . . ?
C12 C13 C14 C15 0.0(13) . . . . ?
C18 C13 C14 C15 179.2(11) . . . . ?
V2 C13 C14 C15 -63.6(12) . . . . ?
C12 C13 C14 C19 -179.1(13) . . . . ?
C18 C13 C14 C19 0(2) . . . . ?
V2 C13 C14 C19 117.2(17) . . . . ?
C12 C13 C14 V2 63.7(8) . . . . ?
C18 C13 C14 V2 -117.2(11) . . . . ?
C13 C14 C15 C11 -0.4(15) . . . . ?
C19 C14 C15 C11 178.8(14) . . . . ?
V2 C14 C15 C11 -62.8(11) . . . . ?
C13 C14 C15 C20 -178.4(13) . . . . ?
C19 C14 C15 C20 1(2) . . . . ?
V2 C14 C15 C20 119.2(16) . . . . ?
C13 C14 C15 V2 62.4(11) . . . . ?
C19 C14 C15 V2 -118.4(17) . . . . ?
C12 C11 C15 C14 0.6(13) . . . . ?
C16 C11 C15 C14 -179.1(11) . . . . ?
V2 C11 C15 C14 64.4(12) . . . . ?
C12 C11 C15 C20 178.5(13) . . . . ?
C16 C11 C15 C20 -1(2) . . . . ?
V2 C11 C15 C20 -117.7(17) . . . . ?
C12 C11 C15 V2 -63.8(8) . . . . ?
C16 C11 C15 V2 116.5(11) . . . . ?
V1 O1 B1 V2 -76.8(9) . . . . ?
V2 O1 B1 V1 76.8(9) . . . . ?
V2 O2 B2 V1 -76.8(9) . . . . ?
V1 O2 B2 V2 76.8(9) . . . . ?
C5' C1' C2' C3' 0(7) . . . . ?
C6' C1' C2' C3' 176(6) . . . . ?
V1' C1' C2' C3' -63(5) . . . . ?
C5' C1' C2' C7' 175(6) . . . . ?
C6' C1' C2' C7' -8(11) . . . . ?
V1' C1' C2' C7' 112(7) . . . . ?
C5' C1' C2' V1' 63(4) . . . . ?
C6' C1' C2' V1' -121(6) . . . . ?
C1' C2' C3' C4' -1(8) . . . . ?
C7' C2' C3' C4' -177(5) . . . . ?
V1' C2' C3' C4' -63(5) . . . . ?
C1' C2' C3' C8' -177(6) . . . . ?
C7' C2' C3' C8' 7(10) . . . . ?
V1' C2' C3' C8' 121(6) . . . . ?
C1' C2' C3' V1' 62(5) . . . . ?
C7' C2' C3' V1' -114(6) . . . . ?
C2' C3' C4' C5' 2(8) . . . . ?
C8' C3' C4' C5' 179(5) . . . . ?
V1' C3' C4' C5' -61(4) . . . . ?
C2' C3' C4' C9' 180(5) . . . . ?
C8' C3' C4' C9' -4(10) . . . . ?
V1' C3' C4' C9' 116(6) . . . . ?
C2' C3' C4' V1' 64(5) . . . . ?
C8' C3' C4' V1' -120(5) . . . . ?
C3' C4' C5' C1' -2(7) . . . . ?
C9' C4' C5' C1' 180(5) . . . . ?
V1' C4' C5' C1' -65(4) . . . . ?
C3' C4' C5' C10' 179(5) . . . . ?
C9' C4' C5' C10' 1(8) . . . . ?
V1' C4' C5' C10' 116(5) . . . . ?
C3' C4' C5' V1' 63(4) . . . . ?
C9' C4' C5' V1' -115(5) . . . . ?
C2' C1' C5' C4' 1(6) . . . . ?
C6' C1' C5' C4' -175(6) . . . . ?
V1' C1' C5' C4' 66(4) . . . . ?
C2' C1' C5' C10' -180(5) . . . . ?
C6' C1' C5' C10' 4(9) . . . . ?
V1' C1' C5' C10' -115(5) . . . . ?
C2' C1' C5' V1' -65(4) . . . . ?
C6' C1' C5' V1' 119(7) . . . . ?
C15' C11' C12' C13' 0.1(7) . . . . ?
C16' C11' C12' C13' 179.7(8) . . . . ?
V2' C11' C12' C13' -60.1(11) . . . . ?
C15' C11' C12' C17' -179.3(11) . . . . ?
C16' C11' C12' C17' 0.3(12) . . . . ?
V2' C11' C12' C17' 120.5(14) . . . . ?
C15' C11' C12' V2' 60.2(13) . . . . ?
C16' C11' C12' V2' -120.3(14) . . . . ?
C11' C12' C13' C14' 0.6(8) . . . . ?
C17' C12' C13' C14' -180.0(11) . . . . ?
V2' C12' C13' C14' -55.9(14) . . . . ?
C11' C12' C13' C18' -179.5(8) . . . . ?
C17' C12' C13' C18' -0.1(11) . . . . ?
V2' C12' C13' C18' 124.0(14) . . . . ?
C11' C12' C13' V2' 56.5(11) . . . . ?
C17' C12' C13' V2' -124.1(14) . . . . ?
C12' C13' C14' C15' -1.1(14) . . . . ?
C18' C13' C14' C15' 179.0(12) . . . . ?
V2' C13' C14' C15' -61.6(17) . . . . ?
C12' C13' C14' C19' -178.4(14) . . . . ?
C18' C13' C14' C19' 2(2) . . . . ?
V2' C13' C14' C19' 121(2) . . . . ?
C12' C13' C14' V2' 60.5(14) . . . . ?
C18' C13' C14' V2' -119.4(15) . . . . ?
C13' C14' C15' C11' 1.2(17) . . . . ?
C19' C14' C15' C11' 178.6(14) . . . . ?
V2' C14' C15' C11' -67.8(16) . . . . ?
C13' C14' C15' C20' -179.7(15) . . . . ?
C19' C14' C15' C20' -2(3) . . . . ?
V2' C14' C15' C20' 111(2) . . . . ?
C13' C14' C15' V2' 69.0(16) . . . . ?
C19' C14' C15' V2' -114(2) . . . . ?
C12' C11' C15' C14' -0.8(14) . . . . ?
C16' C11' C15' C14' 179.7(12) . . . . ?
V2' C11' C15' C14' 67.0(17) . . . . ?
C12' C11' C15' C20' -179.9(13) . . . . ?
C16' C11' C15' C20' 1(2) . . . . ?
V2' C11' C15' C20' -112(2) . . . . ?
C12' C11' C15' V2' -67.8(13) . . . . ?
C16' C11' C15' V2' 112.7(16) . . . . ?
V1' O1' B1' V2' 84.1(14) . . . . ?
V2' O1' B1' V1' -84.1(14) . . . . ?
V2' O2' B2' V1' 83.6(15) . . . . ?
V1' O2' B2' V2' -83.6(15) . . . . ?
C5A C1A C2A C3A -0.2(8) . . . . ?
C6A C1A C2A C3A -180.0(9) . . . . ?
V1A C1A C2A C3A -66(3) . . . . ?
C5A C1A C2A C7A 179.8(12) . . . . ?
C6A C1A C2A C7A 0.0(12) . . . . ?
V1A C1A C2A C7A 114(3) . . . . ?
C5A C1A C2A V1A 66(3) . . . . ?
C6A C1A C2A V1A -114(3) . . . . ?
C1A C2A C3A C4A -0.1(8) . . . . ?
C7A C2A C3A C4A 179.9(12) . . . . ?
V1A C2A C3A C4A -64(2) . . . . ?
C1A C2A C3A C8A 179.9(9) . . . . ?
C7A C2A C3A C8A -0.1(12) . . . . ?
V1A C2A C3A C8A 116(2) . . . . ?
C1A C2A C3A V1A 64(2) . . . . ?
C7A C2A C3A V1A -116(2) . . . . ?
C2A C3A C4A C5A 0.3(15) . . . . ?
C8A C3A C4A C5A -179.7(13) . . . . ?
V1A C3A C4A C5A -63(3) . . . . ?
C2A C3A C4A C9A 179.8(14) . . . . ?
C8A C3A C4A C9A 0(2) . . . . ?
V1A C3A C4A C9A 117(3) . . . . ?
C2A C3A C4A V1A 63(2) . . . . ?
C8A C3A C4A V1A -117(3) . . . . ?
C3A C4A C5A C1A -0.4(18) . . . . ?
C9A C4A C5A C1A -179.9(15) . . . . ?
V1A C4A C5A C1A -65(3) . . . . ?
C3A C4A C5A C10A -179.8(15) . . . . ?
C9A C4A C5A C10A 1(3) . . . . ?
V1A C4A C5A C10A 115(3) . . . . ?
C3A C4A C5A V1A 65(3) . . . . ?
C9A C4A C5A V1A -115(3) . . . . ?
C2A C1A C5A C4A 0.4(15) . . . . ?
C6A C1A C5A C4A -179.8(13) . . . . ?
V1A C1A C5A C4A 67(2) . . . . ?
C2A C1A C5A C10A 179.7(14) . . . . ?
C6A C1A C5A C10A 0(2) . . . . ?
V1A C1A C5A C10A -113(3) . . . . ?
C2A C1A C5A V1A -67(2) . . . . ?
C6A C1A C5A V1A 113(2) . . . . ?
C15A C11A C12A C13A -0.1(8) . . . . ?
C16A C11A C12A C13A 179.9(9) . . . . ?
V2A C11A C12A C13A -63.3(11) . . . . ?
C15A C11A C12A C17A 179.8(11) . . . . ?
C16A C11A C12A C17A -0.1(12) . . . . ?
V2A C11A C12A C17A 116.6(14) . . . . ?
C15A C11A C12A V2A 63.2(12) . . . . ?
C16A C11A C12A V2A -116.8(14) . . . . ?
C11A C12A C13A C14A -0.1(8) . . . . ?
C17A C12A C13A C14A 179.9(11) . . . . ?
V2A C12A C13A C14A -63.8(12) . . . . ?
C11A C12A C13A C18A 179.9(9) . . . . ?
C17A C12A C13A C18A -0.1(12) . . . . ?
V2A C12A C13A C18A 116.2(14) . . . . ?
C11A C12A C13A V2A 63.7(11) . . . . ?
C17A C12A C13A V2A -116.3(14) . . . . ?
C12A C13A C14A C15A 0.3(14) . . . . ?
C18A C13A C14A C15A -179.7(12) . . . . ?
V2A C13A C14A C15A -63.2(13) . . . . ?
C12A C13A C14A C19A 179.9(14) . . . . ?
C18A C13A C14A C19A 0(2) . . . . ?
V2A C13A C14A C19A 116(2) . . . . ?
C12A C13A C14A V2A 63.5(11) . . . . ?
C18A C13A C14A V2A -116.5(13) . . . . ?
C12A C11A C15A C14A 0.3(14) . . . . ?
C16A C11A C15A C14A -179.7(12) . . . . ?
V2A C11A C15A C14A 63.2(13) . . . . ?
C12A C11A C15A C20A 179.8(14) . . . . ?
C16A C11A C15A C20A 0(2) . . . . ?
V2A C11A C15A C20A -117(2) . . . . ?
C12A C11A C15A V2A -62.8(11) . . . . ?
C16A C11A C15A V2A 117.1(13) . . . . ?
C13A C14A C15A C11A -0.4(16) . . . . ?
C19A C14A C15A C11A -180.0(15) . . . . ?
V2A C14A C15A C11A -63.2(13) . . . . ?
C13A C14A C15A C20A -179.8(15) . . . . ?
C19A C14A C15A C20A 1(3) . . . . ?
V2A C14A C15A C20A 117(2) . . . . ?
C13A C14A C15A V2A 62.8(13) . . . . ?
C19A C14A C15A V2A -117(2) . . . . ?
V2A O1A B1A V1A 80.1(16) . . . . ?
V1A O1A B1A V2A -80.1(16) . . . . ?
V2A O2A B2A V1A -80.4(16) . . . . ?
V1A O2A B2A V2A 80.4(16) . . . . ?
